data_1544639
loop_
_publ_author_name
'Ito, M.'
'Yokoyama, K.'
'Momma, K.'
'Miyawaki, R.'
'Nakai, I.'
'Kato, A.'

_publ_section_title
;
 Crystal structure of suzukiite from the Mogurazawa mine, Gunma
 Prefecture, Japan
;
_journal_name_full 'Journal of Mineralogical and Petrological Sciences'
_journal_page_first 222
_journal_page_last 227
_journal_volume 109
_journal_year 2014
_chemical_formula_sum 'Ba0.97 O7 Si2 Sr0.03 V'
_chemical_name_common Ba0.97Sr0.03VSi2O7
_chemical_name_mineral suzukiite
_space_group_IT_number 63
_space_group_name_H-M_alt 'C m c m'
_symmetry_space_group_name_Hall '-C 2c 2'
_symmetry_space_group_name_H-M 'C m c m'
_cell_angle_alpha 90
_cell_angle_beta 90
_cell_angle_gamma 90
_cell_formula_units_Z 2
_cell_length_a 5.3546(16)
_cell_length_b 15.2490(5)
_cell_length_c 7.094(2)
_cell_volume 579.2(2)
_cod_data_source_file suzukiite.cif
_cod_data_source_block suzukiite
_cod_original_formula_sum 'Ba0.97 Sr0.03 V Si2 O7'
_cod_database_code 1544639

loop_
_space_group_symop_operation_xyz
'x, y, z'
'-x, -y, -z'
'-x, -y, z+1/2'
'x, y, -z+1/2'
'-x, y, -z+1/2'
'x, -y, z+1/2'
'x, -y, -z'
'-x, y, z'
'x+1/2, y+1/2, z'
'-x+1/2, -y+1/2, -z'
'-x+1/2, -y+1/2, z+1/2'
'x+1/2, y+1/2, -z+1/2'
'-x+1/2, y+1/2, -z+1/2'
'x+1/2, -y+1/2, z+1/2'
'x+1/2, -y+1/2, -z'
'-x+1/2, y+1/2, z'

loop_
_atom_site_label
_atom_site_occupancy
_atom_site_fract_x
_atom_site_fract_y
_atom_site_fract_z
_atom_site_adp_type
_atom_site_U_iso_or_equiv
_atom_site_type_symbol
BaSr 0.9700 0.000000 0.707533(17) 0.250000 Uiso 0.009133 Ba
BaSr 0.0300 0.000000 0.707533(17) 0.250000 Uiso 0.009133 Sr
V 1.0 0.000000 0.39396(6) 0.250000 Uiso 0.007867 V
Si 1.0 0.000000 0.10393(6) 0.02415(14) Uiso 0.007333 Si
O1 1.0 0.2507(4) 0.35222(11) 0.0616(2) Uiso 0.010633 O
O2 1.0 0.000000 0.000000 0.000000 Uiso 0.017067 O
O3 1.0 0.000000 0.4984(4) 0.250000 Uiso 0.016267 O
O4 1.0 0.000000 0.1311(4) 0.250000 Uiso 0.011633 O

loop_
_atom_site_aniso_label
_atom_site_aniso_U_11
_atom_site_aniso_U_22
_atom_site_aniso_U_33
_atom_site_aniso_U_12
_atom_site_aniso_U_13
_atom_site_aniso_U_23
BaSr 0.00900 0.01220 0.00620 0.00000 0.00000 0.00000
BaSr 0.00900 0.01220 0.00620 0.00000 0.00000 0.00000
V 0.00780 0.01070 0.00510 0.00000 0.00000 0.00000
Si 0.00830 0.00970 0.00400 -0.00040 0.00000 0.00000
O1 0.01040 0.01350 0.00800 -0.00020 0.00130 -0.00030
O2 0.01900 0.01020 0.02200 -0.00070 0.00000 0.00000
O3 0.02000 0.01200 0.01680 0.00000 0.00000 0.00000
O4 0.01630 0.01660 0.00200 0.00000 0.00000 0.00000
